data_9016891
loop_
_publ_author_name
'Liles, D. C.'
'de Villiers, J. P. R.'

_publ_section_title
;
 Redetermination of structure of 5C pyrrhotite at low
 temperature and at room temperature
 T = 120 K
;
_journal_name_full 'American Mineralogist'
_journal_page_first 257
_journal_page_last 261
_journal_volume 97
_journal_year 2012
_chemical_compound_source 'Silberberg mine, Bodenmais, Germany'
_chemical_formula_sum 'Fe4.509 S5'
_chemical_name_mineral Pyrrhotite
_space_group_IT_number 4
_space_group_name_Hall 'P 2yb'
_space_group_name_H-M_alt 'P 1 21 1'
_symmetry_space_group_name_H-M 'P 1 21 1'
_cell_angle_alpha 90
_cell_angle_beta 119.975
_cell_angle_gamma 90
_cell_length_a 6.8673
_cell_length_b 28.6536
_cell_length_c 6.8592
_cell_formula_units_Z 8
_cell_volume 1169.173
_database_code_amcsd 0020728
_diffrn_ambient_temperature 120
_exptl_crystal_density_diffrn 4.683
_cod_data_source_file inputs/fixed/downloads/05/05241.cif
_cod_data_source_block 05241
_cod_database_code 9016891

loop_
_space_group_symop_operation_xyz
x,y,z
-x,1/2+y,-z

loop_
_atom_site_label
_atom_site_fract_x
_atom_site_fract_y
_atom_site_fract_z
_atom_site_occupancy
_atom_site_U_iso_or_equiv
Fe1 0.46648 0.21539 0.75090 1.00000 0.00840
Fe2 0.00010 -0.09022 0.72880 0.50000 0.00990
Fe3 0.50140 0.11532 0.73340 1.00000 0.01410
Fe4 0.01910 -0.08458 0.27650 1.00000 0.01100
Fe5 -0.01130 0.01172 0.76610 1.00000 0.00970
Fe6 0.52690 0.31543 0.75060 1.00000 0.01080
Fe7 -0.03518 0.01518 0.21260 1.00000 0.00930
Fe8 0.98410 0.31513 0.75820 1.00000 0.01010
Fe9 0.00380 -0.17982 0.77310 0.49600 0.00840
Fe10 -0.47020 0.01493 0.78180 1.00000 0.00750
Fe11 0.47440 -0.08539 0.72460 1.00000 0.00950
Fe12 0.50830 0.01958 0.23330 0.87700 0.00860
Fe13 0.01100 0.11568 0.25560 1.00000 0.01280
Fe14 0.49370 0.21045 0.22520 0.87800 0.00980
Fe15 0.01268 0.21833 0.27720 1.00000 0.00900
Fe16 0.03225 0.21504 0.74660 1.00000 0.00800
Fe17 0.49700 -0.18685 0.73880 1.00000 0.01290
Fe18 -0.01180 0.11425 0.74410 1.00000 0.01190
Fe19 0.49640 0.11490 0.26440 0.28300 0.01590
Fe20 -0.50490 -0.08322 0.25690 1.00000 0.01260
S1 0.33100 -0.02954 0.41590 1.00000 0.00390
S2 0.33220 -0.03473 0.91620 1.00000 0.00530
S3 -0.16230 0.16557 0.41760 1.00000 0.00490
S4 0.16450 -0.13736 0.58160 1.00000 0.00670
S5 -0.17120 -0.04062 0.91670 1.00000 0.00610
S6 -0.16970 -0.03387 0.41550 1.00000 0.00490
S7 0.66900 0.26050 0.58520 1.00000 0.00580
S8 0.33200 0.16087 0.91260 1.00000 0.00710
S9 0.16290 0.06521 0.08040 1.00000 0.00520
S10 0.16410 0.06239 0.58090 1.00000 0.00570
S11 0.33370 0.16702 0.41530 1.00000 0.00540
S12 0.66880 0.26564 0.08440 1.00000 0.00570
S13 0.16880 0.26496 0.08490 1.00000 0.00440
S14 -0.33780 -0.13449 0.08120 1.00000 0.00560
S15 0.17090 0.27156 0.58790 1.00000 0.00330
S16 0.83550 0.16862 0.91690 1.00000 0.00490
S17 0.16460 -0.13160 0.08330 1.00000 0.00560
S18 -0.34160 -0.13465 0.57900 1.00000 0.00580
S19 0.66740 0.07015 0.08010 1.00000 0.00460
S20 0.66580 0.06412 0.58150 1.00000 0.00520

loop_
_cod_related_entry_id
_cod_related_entry_database
_cod_related_entry_code
1 AMCSD 0020728
